data_4504339
loop_
_publ_author_name
'Fu, Shu-Juan'
'Cheng, Ching-Yuan'
'Lin, Kuan-Jiuh'

_publ_section_title
;
 A Reversible Octahedral to Trigonal&#x2212;Bipyramidal Cobalt
 Coordination Change in an Aquo-Accessible Coordination Network
;
_journal_issue 8
_journal_name_full 'Crystal Growth &amp; Design'
_journal_page_first 1381
_journal_paper_doi 10.1021/cg070361r
_journal_volume 7
_journal_year 2007
_chemical_formula_sum 'C14 H18 Co N2 O8 P2'
_chemical_formula_weight 463.17
_chemical_name_systematic
; 
 ? 
;
_space_group_IT_number 15
_symmetry_space_group_name_Hall '-C 2yc'
_symmetry_space_group_name_H-M 'C 1 2/c 1'
_atom_sites_solution_hydrogens geom
_atom_sites_solution_primary direct
_atom_sites_solution_secondary difmap
_audit_creation_method SHELXL-97
_cell_angle_alpha 90.00
_cell_angle_beta 108.791(4)
_cell_angle_gamma 90.00
_cell_formula_units_Z 4
_cell_length_a 12.237(2)
_cell_length_b 15.295(3)
_cell_length_c 9.6444(19)
_cell_measurement_temperature 293(2)
_cell_volume 1708.9(6)
_computing_structure_refinement 'SHELXL-97 (Sheldrick, 1997)'
_computing_structure_solution 'SHELXS-97 (Sheldrick, 1990)'
_diffrn_ambient_temperature 293(2)
_diffrn_measured_fraction_theta_full 0.992
_diffrn_measured_fraction_theta_max 0.992
_diffrn_radiation_monochromator graphite
_diffrn_radiation_source 'fine-focus sealed tube'
_diffrn_radiation_type MoK\a
_diffrn_radiation_wavelength 0.71073
_diffrn_reflns_av_R_equivalents 0.0542
_diffrn_reflns_av_sigmaI/netI 0.0668
_diffrn_reflns_limit_h_max 14
_diffrn_reflns_limit_h_min -15
_diffrn_reflns_limit_k_max 19
_diffrn_reflns_limit_k_min -12
_diffrn_reflns_limit_l_max 12
_diffrn_reflns_limit_l_min -12
_diffrn_reflns_number 5415
_diffrn_reflns_theta_full 27.50
_diffrn_reflns_theta_max 27.50
_diffrn_reflns_theta_min 2.21
_exptl_absorpt_coefficient_mu 1.241
_exptl_crystal_density_diffrn 1.800
_exptl_crystal_density_method 'not measured'
_exptl_crystal_F_000 948
_refine_diff_density_max 0.468
_refine_diff_density_min -0.401
_refine_diff_density_rms 0.092
_refine_ls_extinction_method none
_refine_ls_goodness_of_fit_ref 1.025
_refine_ls_hydrogen_treatment mixed
_refine_ls_matrix_type full
_refine_ls_number_parameters 135
_refine_ls_number_reflns 1952
_refine_ls_number_restraints 0
_refine_ls_restrained_S_all 1.025
_refine_ls_R_factor_all 0.0840
_refine_ls_R_factor_gt 0.0469
_refine_ls_shift/su_max 0.014
_refine_ls_shift/su_mean 0.001
_refine_ls_structure_factor_coef Fsqd
_refine_ls_weighting_details 'calc w=1/[\s^2^(Fo^2^)+(0.0603P)^2^+0.0000P] where P=(Fo^2^+2Fc^2^)/3'
_refine_ls_weighting_scheme calc
_refine_ls_wR_factor_gt 0.1091
_refine_ls_wR_factor_ref 0.1270
_reflns_number_gt 1262
_reflns_number_total 1952
_reflns_threshold_expression >2sigma(I)
_cod_data_source_file cg070361rsi20070605_071613.cif
_cod_data_source_block kj353mm
_cod_database_code 4504339

loop_
_symmetry_equiv_pos_as_xyz
'x, y, z'
'-x, y, -z+1/2'
'x+1/2, y+1/2, z'
'-x+1/2, y+1/2, -z+1/2'
'-x, -y, -z'
'x, -y, z-1/2'
'-x+1/2, -y+1/2, -z'
'x+1/2, -y+1/2, z-1/2'

loop_
_atom_site_label
_atom_site_type_symbol
_atom_site_fract_x
_atom_site_fract_y
_atom_site_fract_z
_atom_site_U_iso_or_equiv
_atom_site_adp_type
_atom_site_occupancy
_atom_site_symmetry_multiplicity
_atom_site_calc_flag
_atom_site_refinement_flags
Co1 Co 0.0000 0.24072(4) 0.2500 0.0334(3) Uani 1 2 d S
P1 P -0.04021(9) 0.36043(6) -0.05770(11) 0.0322(3) Uani 1 1 d .
N1 N -0.0800(3) 0.1302(2) 0.1176(4) 0.0369(8) Uani 1 1 d .
O1 O 0.1584(3) 0.2449(3) 0.1991(4) 0.0566(10) Uani 1 1 d .
C6 C -0.0427(3) 0.0513(2) 0.1804(4) 0.0362(9) Uani 1 1 d .
C4 C -0.0868(4) -0.0287(3) 0.1108(5) 0.0476(11) Uani 1 1 d .
C3 C -0.1722(4) -0.0227(3) -0.0284(6) 0.0622(15) Uani 1 1 d .
H3 H -0.2027 -0.0733 -0.0797 0.075 Uiso 1 1 calc .
C1 C -0.1617(4) 0.1324(3) -0.0116(5) 0.0454(11) Uani 1 1 d .
H1 H -0.1882 0.1863 -0.0537 0.054 Uiso 1 1 calc .
C5 C -0.0409(5) -0.1076(3) 0.1841(6) 0.0683(17) Uani 1 1 d .
H5 H -0.0682 -0.1607 0.1394 0.082 Uiso 1 1 calc .
C2 C -0.2095(4) 0.0562(4) -0.0868(5) 0.0588(13) Uani 1 1 d .
H2 H -0.2670 0.0599 -0.1773 0.071 Uiso 1 1 calc .
C7 C -0.0458(3) 0.4781(3) -0.0623(4) 0.0379(9) Uani 1 1 d .
H7A H -0.0377 0.4979 -0.1541 0.045 Uiso 1 1 calc .
H7B H -0.1211 0.4967 -0.0604 0.045 Uiso 1 1 calc .
O2 O 0.0838(2) 0.33539(17) -0.0588(3) 0.0391(7) Uani 1 1 d .
O3 O -0.0589(2) 0.32692(17) 0.0775(3) 0.0385(7) Uani 1 1 d .
O4 O -0.1285(2) 0.32975(19) -0.2002(3) 0.0452(7) Uani 1 1 d .
H6A H 0.149(4) 0.272(3) 0.095(6) 0.069(15) Uiso 1 1 d .
H4 H 0.105(4) 0.338(3) -0.169(6) 0.083(16) Uiso 1 1 d .
H6B H 0.213(4) 0.221(3) 0.235(5) 0.052(16) Uiso 1 1 d .

loop_
_atom_site_aniso_label
_atom_site_aniso_U_11
_atom_site_aniso_U_22
_atom_site_aniso_U_33
_atom_site_aniso_U_23
_atom_site_aniso_U_13
_atom_site_aniso_U_12
Co1 0.0368(5) 0.0277(4) 0.0298(4) 0.000 0.0024(3) 0.000
P1 0.0311(6) 0.0290(5) 0.0342(6) 0.0004(4) 0.0074(4) -0.0014(4)
N1 0.0393(19) 0.0339(18) 0.0370(18) -0.0040(14) 0.0115(15) -0.0036(15)
O1 0.040(2) 0.079(3) 0.051(2) 0.0207(18) 0.0159(17) 0.0162(18)
C6 0.038(2) 0.035(2) 0.043(2) -0.0065(17) 0.0234(18) -0.0043(17)
C4 0.052(3) 0.038(2) 0.065(3) -0.016(2) 0.036(2) -0.013(2)
C3 0.056(3) 0.061(3) 0.081(4) -0.039(3) 0.037(3) -0.028(3)
C1 0.038(2) 0.054(3) 0.041(2) -0.0046(19) 0.007(2) -0.005(2)
C5 0.087(5) 0.031(2) 0.109(5) -0.012(2) 0.063(4) -0.011(2)
C2 0.048(3) 0.078(4) 0.051(3) -0.024(3) 0.017(2) -0.017(3)
C7 0.037(2) 0.037(2) 0.038(2) 0.0029(17) 0.0096(18) 0.0034(18)
O2 0.0370(16) 0.0411(16) 0.0402(16) 0.0013(12) 0.0138(13) 0.0054(13)
O3 0.0388(16) 0.0394(16) 0.0374(15) 0.0103(12) 0.0123(13) 0.0068(13)
O4 0.0398(16) 0.0535(18) 0.0378(16) -0.0040(13) 0.0062(13) -0.0113(14)

loop_
_atom_type_symbol
_atom_type_description
_atom_type_scat_dispersion_real
_atom_type_scat_dispersion_imag
_atom_type_scat_source
C C 0.0033 0.0016 'International Tables Vol C Tables 4.2.6.8 and 6.1.1.4'
H H 0.0000 0.0000 'International Tables Vol C Tables 4.2.6.8 and 6.1.1.4'
N N 0.0061 0.0033 'International Tables Vol C Tables 4.2.6.8 and 6.1.1.4'
O O 0.0106 0.0060 'International Tables Vol C Tables 4.2.6.8 and 6.1.1.4'
P P 0.1023 0.0942 'International Tables Vol C Tables 4.2.6.8 and 6.1.1.4'
Co Co 0.3494 0.9721 'International Tables Vol C Tables 4.2.6.8 and 6.1.1.4'

loop_
_geom_angle_atom_site_label_1
_geom_angle_atom_site_label_2
_geom_angle_atom_site_label_3
_geom_angle
_geom_angle_site_symmetry_1
_geom_angle_site_symmetry_3
O3 Co1 O3 100.53(15) 2 .
O3 Co1 O1 84.44(12) 2 2
O3 Co1 O1 93.35(13) . 2
O3 Co1 O1 93.35(13) 2 .
O3 Co1 O1 84.44(12) . .
O1 Co1 O1 176.6(2) 2 .
O3 Co1 N1 162.52(11) 2 .
O3 Co1 N1 92.83(12) . .
O1 Co1 N1 83.56(13) 2 .
O1 Co1 N1 99.17(14) . .
O3 Co1 N1 92.83(12) 2 2
O3 Co1 N1 162.52(11) . 2
O1 Co1 N1 99.17(14) 2 2
O1 Co1 N1 83.56(13) . 2
N1 Co1 N1 76.63(18) . 2
O3 P1 O4 114.87(16) . .
O3 P1 O2 110.17(15) . .
O4 P1 O2 108.99(16) . .
O3 P1 C7 110.56(17) . .
O4 P1 C7 105.98(17) . .
O2 P1 C7 105.82(17) . .
C1 N1 C6 118.9(3) . .
C1 N1 Co1 126.9(3) . .
C6 N1 Co1 114.1(3) . .
N1 C6 C6 117.5(2) . 2
N1 C6 C4 122.2(4) . .
C6 C6 C4 120.2(3) 2 .
C3 C4 C6 116.5(4) . .
C3 C4 C5 125.5(4) . .
C6 C4 C5 118.0(4) . .
C2 C3 C4 120.2(4) . .
N1 C1 C2 122.0(4) . .
C5 C5 C4 121.8(3) 2 .
C3 C2 C1 120.1(4) . .
C7 C7 P1 114.3(4) 5_565 .
P1 O3 Co1 144.66(17) . .

loop_
_geom_bond_atom_site_label_1
_geom_bond_atom_site_label_2
_geom_bond_distance
_geom_bond_site_symmetry_2
Co1 O3 2.062(2) 2
Co1 O3 2.062(2) .
Co1 O1 2.149(3) 2
Co1 O1 2.149(3) .
Co1 N1 2.154(3) .
Co1 N1 2.154(3) 2
P1 O3 1.486(3) .
P1 O4 1.523(3) .
P1 O2 1.568(3) .
P1 C7 1.801(4) .
N1 C1 1.324(5) .
N1 C6 1.362(5) .
C6 C6 1.411(8) 2
C6 C4 1.416(5) .
C4 C3 1.414(7) .
C4 C5 1.420(7) .
C3 C2 1.347(7) .
C1 C2 1.398(6) .
C5 C5 1.341(11) 2
C7 C7 1.510(8) 5_565

loop_
_geom_hbond_atom_site_label_D
_geom_hbond_atom_site_label_H
_geom_hbond_atom_site_label_A
_geom_hbond_distance_DH
_geom_hbond_distance_HA
_geom_hbond_distance_DA
_geom_hbond_angle_DHA
_geom_hbond_site_symmetry_A
O2 H4 O4 1.18(5) 1.38(5) 2.555(4) 172(5) 2_554
O1 H6B O4 0.74(4) 2.00(5) 2.723(4) 168(5) 8_556

loop_
_geom_torsion_atom_site_label_1
_geom_torsion_atom_site_label_2
_geom_torsion_atom_site_label_3
_geom_torsion_atom_site_label_4
_geom_torsion
_geom_torsion_site_symmetry_1
_geom_torsion_site_symmetry_4
O3 Co1 N1 C1 123.7(4) 2 .
O3 Co1 N1 C1 -16.3(3) . .
O1 Co1 N1 C1 76.8(3) 2 .
O1 Co1 N1 C1 -101.1(3) . .
N1 Co1 N1 C1 177.8(4) 2 .
O3 Co1 N1 C6 -53.8(5) 2 .
O3 Co1 N1 C6 166.2(3) . .
O1 Co1 N1 C6 -100.7(3) 2 .
O1 Co1 N1 C6 81.4(3) . .
N1 Co1 N1 C6 0.32(18) 2 .
C1 N1 C6 C6 -178.6(4) . 2
Co1 N1 C6 C6 -0.9(5) . 2
C1 N1 C6 C4 1.2(6) . .
Co1 N1 C6 C4 179.0(3) . .
N1 C6 C4 C3 0.0(6) . .
C6 C6 C4 C3 179.9(4) 2 .
N1 C6 C4 C5 178.9(4) . .
C6 C6 C4 C5 -1.2(7) 2 .
C6 C4 C3 C2 -1.5(6) . .
C5 C4 C3 C2 179.8(4) . .
C6 N1 C1 C2 -1.1(6) . .
Co1 N1 C1 C2 -178.6(3) . .
C3 C4 C5 C5 179.5(6) . 2
C6 C4 C5 C5 0.8(9) . 2
C4 C3 C2 C1 1.6(7) . .
N1 C1 C2 C3 -0.3(7) . .
O3 P1 C7 C7 61.6(4) . 5_565
O4 P1 C7 C7 -173.3(4) . 5_565
O2 P1 C7 C7 -57.6(4) . 5_565
O4 P1 O3 Co1 106.6(3) . .
O2 P1 O3 Co1 -16.9(3) . .
C7 P1 O3 Co1 -133.5(3) . .
O3 Co1 O3 P1 113.4(3) 2 .
O1 Co1 O3 P1 -161.6(3) 2 .
O1 Co1 O3 P1 21.0(3) . .
N1 Co1 O3 P1 -77.9(3) . .
N1 Co1 O3 P1 -25.8(6) 2 .
